data_4115556
loop_
_publ_author_name
'Inna Kalikhman'
'Olga Girshberg'
'Lutz Lameyer'
'Dietmar Stalke'
'Daniel Kost'

_publ_section_title
;
 Tautomeric Equilibrium between Penta- and Hexacoordinate Silicon
 Chelates. A Chloride Bridge between Two Pentacoordinate Silicons
;
_journal_name_full 'Journal of the American Chemical Society'
_journal_page_first 4709
_journal_page_last 4716
_journal_paper_doi 10.1021/ja004118r
_journal_volume 123
_journal_year 2001
_chemical_formula_sum 'C24.5 H34.5 Cl9.5 N4 O3 Si2'
_chemical_formula_weight 826.02
_chemical_name_common 'Chloro-bridged disiloxane (15) '
_chemical_name_systematic
; 
 bis-[(1-((1,1-dimethyl-2-benzoylhydrazonium)methyl-C,O)methyl]disiloxane 
dichloride 
;
_space_group_IT_number 14
_symmetry_cell_setting monoclinic
_symmetry_space_group_name_Hall '-P 2yn'
_symmetry_space_group_name_H-M 'P 1 21/n 1'
_atom_sites_solution_hydrogens geom
_atom_sites_solution_primary direct
_atom_sites_solution_secondary difmap
_audit_creation_method SHELXL-97
_cell_angle_alpha 90.00
_cell_angle_beta 95.20(3)
_cell_angle_gamma 90.00
_cell_formula_units_Z 4
_cell_length_a 11.311(2)
_cell_length_b 17.410(4)
_cell_length_c 19.369(4)
_cell_measurement_reflns_used 5000
_cell_measurement_temperature 173(2)
_cell_measurement_theta_max 26.22
_cell_measurement_theta_min 3.83
_cell_volume 3798.5(14)
_computing_cell_refinement 'STOE Cell'
_computing_data_collection 'STOE Expose'
_computing_data_reduction 'STOE Integrate'
_computing_molecular_graphics SHELXTL-Plus
_computing_publication_material SHELXTL-Plus
_computing_structure_refinement 'SHELXL-97 (Sheldrick, 1997)'
_computing_structure_solution 'SHELXS-97 (Sheldrick, 1990)'
_diffrn_ambient_temperature 173(2)
_diffrn_measured_fraction_theta_full 0.956
_diffrn_measured_fraction_theta_max 0.956
_diffrn_measurement_device_type 'STOE IPDS'
_diffrn_measurement_method 'Phi scans'
_diffrn_radiation_monochromator graphite
_diffrn_radiation_source 'fine-focus sealed tube'
_diffrn_radiation_type MoK\a
_diffrn_radiation_wavelength 0.71073
_diffrn_reflns_av_R_equivalents 0.0611
_diffrn_reflns_av_sigmaI/netI 0.0728
_diffrn_reflns_limit_h_max 12
_diffrn_reflns_limit_h_min -12
_diffrn_reflns_limit_k_max 18
_diffrn_reflns_limit_k_min 0
_diffrn_reflns_limit_l_max 20
_diffrn_reflns_limit_l_min 0
_diffrn_reflns_number 20472
_diffrn_reflns_theta_full 22.50
_diffrn_reflns_theta_max 22.50
_diffrn_reflns_theta_min 2.47
_exptl_absorpt_coefficient_mu 0.794
_exptl_absorpt_correction_T_max 0.7966
_exptl_absorpt_correction_T_min 0.6473
_exptl_crystal_colour colourless
_exptl_crystal_density_diffrn 1.444
_exptl_crystal_description prismatic
_exptl_crystal_F_000 1692
_exptl_crystal_size_max 0.60
_exptl_crystal_size_mid 0.60
_exptl_crystal_size_min 0.30
_refine_diff_density_max 0.418
_refine_diff_density_min -0.335
_refine_diff_density_rms 0.052
_refine_ls_extinction_method none
_refine_ls_goodness_of_fit_ref 0.865
_refine_ls_hydrogen_treatment 'riding model'
_refine_ls_matrix_type full
_refine_ls_number_parameters 441
_refine_ls_number_reflns 4939
_refine_ls_number_restraints 327
_refine_ls_restrained_S_all 0.957
_refine_ls_R_factor_all 0.0785
_refine_ls_R_factor_gt 0.0406
_refine_ls_shift/su_max 0.001
_refine_ls_shift/su_mean 0.000
_refine_ls_structure_factor_coef Fsqd
_refine_ls_weighting_details 'w=1/[\s^2^(Fo^2^)+(0.0499P)^2^+0.0000P] where P=(Fo^2^+2Fc^2^)/3'
_refine_ls_weighting_scheme calc
_refine_ls_wR_factor_gt 0.0854
_refine_ls_wR_factor_ref 0.0963
_reflns_number_gt 3031
_reflns_number_total 5144
_reflns_threshold_expression >2sigma(I)
_cod_data_source_file ja004118r_2.cif
_cod_data_source_block 15
_cod_depositor_comments
;
The following automatic conversions were performed:

'_refine_ls_weighting_scheme' value 'calc
w=1/[\s^2^(Fo^2^)+(0.0499P)^2^+0.0000P] where P=(Fo^2^+2Fc^2^)/3' was
changed to 'calc'. New tag '_refine_ls_weighting_details' was
created. The value of the new tag was set to
'w=1/[\s^2^(Fo^2^)+(0.0499P)^2^+0.0000P] where P=(Fo^2^+2Fc^2^)/3'.

Automatic conversion script
Id: cif_fix_values 3143 2015-03-26 13:38:13Z robertas 
;
_cod_original_cell_volume 3798.7(13)
_cod_original_formula_sum 'C24.50 H34.50 Cl9.50 N4 O3 Si2'
_cod_database_code 4115556

loop_
_symmetry_equiv_pos_as_xyz
'x, y, z'
'-x+1/2, y+1/2, -z+1/2'
'-x, -y, -z'
'x-1/2, -y-1/2, z-1/2'

loop_
_atom_site_label
_atom_site_type_symbol
_atom_site_fract_x
_atom_site_fract_y
_atom_site_fract_z
_atom_site_U_iso_or_equiv
_atom_site_adp_type
_atom_site_occupancy
_atom_site_calc_flag
_atom_site_refinement_flags
_atom_site_disorder_assembly
_atom_site_disorder_group
Si1 Si 0.95065(10) -0.13170(7) 0.07830(7) 0.0334(3) Uani 1 d U . .
C1 C 1.0485(4) -0.1675(3) 0.0147(3) 0.0463(12) Uani 1 d U . .
H1A H 1.0889 -0.2141 0.0327 0.070 Uiso 1 calc R . .
H1B H 1.1076 -0.1282 0.0065 0.070 Uiso 1 calc R . .
H1C H 1.0011 -0.1793 -0.0289 0.070 Uiso 1 calc R . .
C2 C 0.9468(4) -0.0262(2) 0.0968(2) 0.0341(10) Uani 1 d U . .
H2A H 1.0071 0.0000 0.0713 0.041 Uiso 1 calc R . .
H2B H 0.8679 -0.0056 0.0797 0.041 Uiso 1 calc R . .
N1 N 0.9704(3) -0.00852(19) 0.17380(19) 0.0328(8) Uani 1 d U . .
C3 C 0.8690(4) -0.0351(3) 0.2135(3) 0.0416(11) Uani 1 d U . .
H3A H 0.8598 -0.0909 0.2086 0.062 Uiso 1 calc R . .
H3B H 0.7955 -0.0097 0.1950 0.062 Uiso 1 calc R . .
H3C H 0.8858 -0.0221 0.2626 0.062 Uiso 1 calc R . .
C4 C 0.9849(4) 0.0771(2) 0.1833(3) 0.0424(11) Uani 1 d U . .
H4A H 0.9979 0.0890 0.2328 0.064 Uiso 1 calc R . .
H4B H 0.9130 0.1032 0.1633 0.064 Uiso 1 calc R . .
H4C H 1.0532 0.0946 0.1598 0.064 Uiso 1 calc R . .
N2 N 1.0817(3) -0.0417(2) 0.2069(2) 0.0357(9) Uani 1 d U . .
C5 C 1.0957(4) -0.1139(3) 0.1962(2) 0.0336(10) Uani 1 d U . .
O1 O 1.0249(2) -0.15943(16) 0.15544(16) 0.0390(7) Uani 1 d U . .
C21 C 1.1987(4) -0.1526(3) 0.2348(2) 0.0345(9) Uani 1 d U . .
C22 C 1.2101(4) -0.2314(3) 0.2301(3) 0.0490(12) Uani 1 d U . .
H22 H 1.1540 -0.2601 0.2012 0.059 Uiso 1 calc R . .
C24 C 1.3041(5) -0.2687(3) 0.2678(3) 0.0580(14) Uani 1 d U . .
H24 H 1.3118 -0.3229 0.2645 0.070 Uiso 1 calc R . .
C23 C 1.3853(4) -0.2275(3) 0.3095(3) 0.0494(12) Uani 1 d U . .
H23 H 1.4492 -0.2531 0.3351 0.059 Uiso 1 calc R . .
C25 C 1.3742(4) -0.1492(3) 0.3143(3) 0.0465(11) Uani 1 d U . .
H25 H 1.4307 -0.1209 0.3433 0.056 Uiso 1 calc R . .
C26 C 1.2811(4) -0.1111(3) 0.2771(2) 0.0422(11) Uani 1 d U . .
H26 H 1.2739 -0.0569 0.2806 0.051 Uiso 1 calc R . .
O3 O 0.8268(2) -0.17709(15) 0.08406(15) 0.0322(7) Uani 1 d U . .
Si2 Si 0.70409(10) -0.19127(7) 0.03467(7) 0.0340(3) Uani 1 d U . .
C6 C 0.7132(4) -0.2529(3) -0.0411(3) 0.0520(13) Uani 1 d U . .
H6A H 0.6909 -0.2233 -0.0834 0.078 Uiso 1 calc R . .
H6B H 0.6589 -0.2964 -0.0386 0.078 Uiso 1 calc R . .
H6C H 0.7946 -0.2718 -0.0420 0.078 Uiso 1 calc R . .
C7 C 0.5835(4) -0.1168(2) 0.0341(2) 0.0331(9) Uani 1 d U . .
H7A H 0.6203 -0.0655 0.0409 0.040 Uiso 1 calc R . .
H7B H 0.5373 -0.1171 -0.0118 0.040 Uiso 1 calc R . .
N3 N 0.4993(3) -0.1303(2) 0.09031(18) 0.0315(8) Uani 1 d U . .
C8 C 0.5593(4) -0.1125(3) 0.1606(2) 0.0401(11) Uani 1 d U . .
H8A H 0.5043 -0.1224 0.1959 0.060 Uiso 1 calc R . .
H8B H 0.5832 -0.0583 0.1625 0.060 Uiso 1 calc R . .
H8C H 0.6297 -0.1451 0.1695 0.060 Uiso 1 calc R . .
C9 C 0.3936(4) -0.0772(3) 0.0774(3) 0.0420(11) Uani 1 d U . .
H9A H 0.3529 -0.0879 0.0315 0.063 Uiso 1 calc R . .
H9B H 0.4208 -0.0237 0.0792 0.063 Uiso 1 calc R . .
H9C H 0.3387 -0.0856 0.1130 0.063 Uiso 1 calc R . .
N4 N 0.4487(3) -0.2082(2) 0.0907(2) 0.0365(9) Uani 1 d U . .
C10 C 0.5262(4) -0.2627(3) 0.0926(2) 0.0368(10) Uani 1 d U . .
O2 O 0.6430(2) -0.25416(16) 0.09084(17) 0.0396(7) Uani 1 d U . .
C31 C 0.4852(4) -0.3432(3) 0.0982(3) 0.0407(10) Uani 1 d U . .
C32 C 0.5637(5) -0.4031(3) 0.0917(3) 0.0493(12) Uani 1 d U . .
H32 H 0.6440 -0.3924 0.0844 0.059 Uiso 1 calc R . .
C33 C 0.5265(5) -0.4790(3) 0.0957(3) 0.0579(13) Uani 1 d U . .
H33 H 0.5807 -0.5198 0.0906 0.069 Uiso 1 calc R . .
C34 C 0.4107(5) -0.4944(3) 0.1072(3) 0.0634(14) Uani 1 d U . .
H34 H 0.3846 -0.5461 0.1099 0.076 Uiso 1 calc R . .
C35 C 0.3327(5) -0.4351(3) 0.1148(3) 0.0647(14) Uani 1 d U . .
H35 H 0.2533 -0.4462 0.1239 0.078 Uiso 1 calc R . .
C36 C 0.3682(4) -0.3591(3) 0.1095(3) 0.0539(13) Uani 1 d U . .
H36 H 0.3132 -0.3185 0.1136 0.065 Uiso 1 calc R . .
C100 C 0.9264(4) -0.4155(3) 0.2253(3) 0.0554(13) Uani 1 d DU . .
H100 H 0.8853 -0.4069 0.2682 0.067 Uiso 1 calc R . .
Cl1 Cl 1.07867(14) -0.42481(10) 0.24939(13) 0.0975(7) Uani 1 d DU . .
Cl2 Cl 0.89765(19) -0.33647(9) 0.17030(10) 0.0893(6) Uani 1 d DU . .
Cl3 Cl 0.86934(13) -0.50058(8) 0.18519(8) 0.0648(4) Uani 1 d DU . .
C101 C 0.3205(4) -0.2680(3) -0.1363(3) 0.0612(13) Uani 1 d DU . .
H1 H 0.3176 -0.2115 -0.1277 0.12(3) Uiso 1 calc R A 1
Cl4 Cl 0.3349(7) -0.3144(4) -0.0572(2) 0.089(2) Uani 0.490(13) d PDU B 1
Cl5 Cl 0.2029(6) -0.2922(6) -0.1905(4) 0.082(2) Uani 0.490(13) d PDU B 1
Cl6 Cl 0.4585(7) -0.2901(6) -0.1754(4) 0.0679(19) Uani 0.490(13) d PDU B 1
Cl4' Cl 0.2426(13) -0.3318(3) -0.0784(5) 0.142(4) Uani 0.510(13) d PDU B 2
Cl5' Cl 0.2130(7) -0.2614(5) -0.2118(5) 0.092(2) Uani 0.510(13) d PDU B 2
Cl6' Cl 0.4458(7) -0.3041(7) -0.1574(7) 0.119(3) Uani 0.510(13) d PDU B 2
Cl10 Cl 0.80214(10) -0.08025(7) -0.04185(6) 0.0451(3) Uani 1 d . . .
Cl11 Cl 0.33968(10) -0.07921(7) -0.11082(6) 0.0436(3) Uani 1 d . . .
C1L C 0.0019(10) -0.5345(7) -0.0295(9) 0.099(4) Uani 0.50 d PDU C -1
H1L H -0.0043 -0.5407 -0.0811 0.119 Uiso 0.50 calc PR C -1
Cl20 Cl 0.1515(5) -0.5350(5) 0.0035(3) 0.149(3) Uani 0.50 d PDU C -1
Cl21 Cl -0.0703(5) -0.6109(3) 0.0083(3) 0.1355(19) Uani 0.50 d PDU C -1
Cl22 Cl -0.0627(9) -0.4489(4) -0.0079(4) 0.168(3) Uani 0.50 d PDU C -1

loop_
_atom_site_aniso_label
_atom_site_aniso_U_11
_atom_site_aniso_U_22
_atom_site_aniso_U_33
_atom_site_aniso_U_23
_atom_site_aniso_U_13
_atom_site_aniso_U_12
Si1 0.0294(6) 0.0318(6) 0.0385(7) -0.0004(6) 0.0005(5) -0.0027(5)
C1 0.038(2) 0.051(3) 0.051(3) -0.006(2) 0.008(2) 0.001(2)
C2 0.033(2) 0.034(2) 0.035(2) 0.0032(19) -0.0024(19) -0.0039(18)
N1 0.0315(18) 0.0300(18) 0.036(2) -0.0004(17) -0.0001(15) 0.0017(15)
C3 0.034(2) 0.047(3) 0.044(3) 0.008(2) 0.006(2) 0.003(2)
C4 0.042(2) 0.030(2) 0.054(3) -0.005(2) -0.003(2) 0.004(2)
N2 0.0304(18) 0.0359(18) 0.040(2) 0.0007(18) -0.0034(16) 0.0029(15)
C5 0.029(2) 0.037(2) 0.034(2) 0.002(2) 0.0008(17) -0.0005(17)
O1 0.0367(16) 0.0324(16) 0.0457(19) 0.0017(14) -0.0088(14) -0.0032(13)
C21 0.027(2) 0.039(2) 0.037(2) 0.004(2) 0.0043(17) -0.0010(17)
C22 0.043(2) 0.043(2) 0.059(3) -0.001(2) -0.010(2) 0.004(2)
C24 0.051(3) 0.049(3) 0.071(4) 0.002(3) -0.009(2) 0.012(2)
C23 0.036(2) 0.062(3) 0.050(3) 0.011(3) 0.000(2) 0.008(2)
C25 0.034(2) 0.061(3) 0.043(3) 0.003(2) -0.006(2) -0.005(2)
C26 0.039(2) 0.045(2) 0.042(3) 0.001(2) -0.0006(19) -0.0012(19)
O3 0.0257(14) 0.0303(15) 0.0397(18) 0.0022(14) -0.0024(12) -0.0054(11)
Si2 0.0286(6) 0.0337(7) 0.0389(8) -0.0027(6) -0.0008(5) -0.0018(5)
C6 0.051(3) 0.051(3) 0.054(3) -0.016(2) 0.003(2) -0.004(2)
C7 0.031(2) 0.037(2) 0.033(2) 0.007(2) 0.0059(18) 0.0007(17)
N3 0.0277(17) 0.0320(18) 0.035(2) 0.0030(17) 0.0025(15) 0.0018(14)
C8 0.048(3) 0.038(2) 0.034(2) 0.001(2) 0.001(2) -0.002(2)
C9 0.036(2) 0.042(2) 0.049(3) 0.006(2) 0.007(2) 0.009(2)
N4 0.0355(19) 0.0328(18) 0.041(2) 0.0034(17) 0.0050(17) -0.0074(15)
C10 0.036(2) 0.036(2) 0.038(3) 0.007(2) 0.003(2) -0.0026(18)
O2 0.0309(15) 0.0323(16) 0.055(2) 0.0085(15) 0.0023(14) -0.0009(12)
C31 0.045(2) 0.0337(19) 0.043(3) 0.005(2) 0.004(2) -0.0088(17)
C32 0.055(3) 0.037(2) 0.055(3) 0.001(2) 0.003(2) -0.0059(19)
C33 0.073(3) 0.037(2) 0.063(3) 0.000(3) 0.005(3) -0.004(2)
C34 0.080(3) 0.038(2) 0.072(4) 0.005(3) 0.007(3) -0.020(2)
C35 0.060(3) 0.055(3) 0.080(4) 0.012(3) 0.015(3) -0.020(2)
C36 0.049(2) 0.046(2) 0.067(3) 0.007(3) 0.010(2) -0.010(2)
C100 0.060(3) 0.047(3) 0.061(4) 0.012(3) 0.012(3) 0.008(2)
Cl1 0.0597(9) 0.0608(9) 0.172(2) 0.0139(12) 0.0083(10) 0.0030(8)
Cl2 0.1362(16) 0.0493(8) 0.0792(12) 0.0168(9) -0.0077(11) 0.0069(9)
Cl3 0.0787(9) 0.0515(8) 0.0664(10) 0.0027(7) 0.0184(8) -0.0029(7)
C101 0.077(3) 0.050(3) 0.055(3) -0.012(3) -0.007(2) 0.005(3)
Cl4 0.130(5) 0.090(3) 0.050(2) 0.013(2) 0.015(2) 0.006(3)
Cl5 0.052(2) 0.105(6) 0.087(4) -0.018(3) -0.009(2) -0.024(3)
Cl6 0.061(2) 0.085(5) 0.057(3) -0.024(3) 0.0023(18) 0.002(2)
Cl4' 0.231(11) 0.068(3) 0.135(5) -0.009(3) 0.060(7) -0.028(4)
Cl5' 0.067(3) 0.092(5) 0.112(5) -0.040(3) -0.026(3) 0.001(3)
Cl6' 0.060(3) 0.081(4) 0.207(10) -0.016(6) -0.030(3) 0.016(3)
Cl10 0.0427(6) 0.0525(7) 0.0412(7) 0.0071(6) 0.0091(5) 0.0000(6)
Cl11 0.0514(7) 0.0346(6) 0.0429(7) -0.0016(6) -0.0058(5) 0.0059(5)
C1L 0.110(8) 0.103(8) 0.082(13) 0.020(8) -0.008(8) 0.005(7)
Cl20 0.108(4) 0.237(7) 0.098(4) 0.009(4) -0.011(3) -0.037(4)
Cl21 0.148(4) 0.122(3) 0.127(4) 0.036(3) -0.038(3) -0.049(3)
Cl22 0.246(9) 0.112(4) 0.156(7) 0.014(4) 0.068(7) 0.029(5)

loop_
_atom_type_symbol
_atom_type_description
_atom_type_scat_dispersion_real
_atom_type_scat_dispersion_imag
_atom_type_scat_source
C C 0.0033 0.0016 'International Tables Vol C Tables 4.2.6.8 and 6.1.1.4'
H H 0.0000 0.0000 'International Tables Vol C Tables 4.2.6.8 and 6.1.1.4'
N N 0.0061 0.0033 'International Tables Vol C Tables 4.2.6.8 and 6.1.1.4'
O O 0.0106 0.0060 'International Tables Vol C Tables 4.2.6.8 and 6.1.1.4'
Si Si 0.0817 0.0704 'International Tables Vol C Tables 4.2.6.8 and 6.1.1.4'
Cl Cl 0.1484 0.1585 'International Tables Vol C Tables 4.2.6.8 and 6.1.1.4'

loop_
_geom_angle_atom_site_label_1
_geom_angle_atom_site_label_2
_geom_angle_atom_site_label_3
_geom_angle
O3 Si1 O1 99.24(16)
O3 Si1 C1 117.2(2)
O1 Si1 C1 102.2(2)
O3 Si1 C2 115.45(18)
O1 Si1 C2 97.33(18)
C1 Si1 C2 119.1(2)
N1 C2 Si1 112.4(3)
N2 N1 C4 104.7(3)
N2 N1 C3 108.4(3)
C4 N1 C3 108.7(3)
N2 N1 C2 114.4(3)
C4 N1 C2 109.1(3)
C3 N1 C2 111.3(3)
C5 N2 N1 115.1(3)
N2 C5 O1 126.9(4)
N2 C5 C21 117.6(4)
O1 C5 C21 115.4(4)
C5 O1 Si1 124.6(3)
C22 C21 C26 119.7(4)
C22 C21 C5 119.4(4)
C26 C21 C5 120.9(4)
C21 C22 C24 120.0(5)
C23 C24 C22 120.2(5)
C24 C23 C25 120.0(5)
C23 C25 C26 120.6(5)
C21 C26 C25 119.6(4)
Si1 O3 Si2 136.7(2)
O3 Si2 O2 95.39(15)
O3 Si2 C6 116.9(2)
O2 Si2 C6 100.9(2)
O3 Si2 C7 118.49(18)
O2 Si2 C7 96.26(17)
C6 Si2 C7 119.5(2)
N3 C7 Si2 112.9(3)
N4 N3 C8 109.3(3)
N4 N3 C9 105.2(3)
C8 N3 C9 108.1(3)
N4 N3 C7 114.3(3)
C8 N3 C7 110.8(3)
C9 N3 C7 108.8(3)
C10 N4 N3 114.5(3)
N4 C10 O2 126.1(4)
N4 C10 C31 118.8(4)
O2 C10 C31 115.1(4)
C10 O2 Si2 122.7(3)
C32 C31 C36 119.6(4)
C32 C31 C10 119.9(4)
C36 C31 C10 120.5(4)
C31 C32 C33 120.7(5)
C34 C33 C32 119.5(5)
C33 C34 C35 120.0(5)
C34 C35 C36 121.0(5)
C31 C36 C35 119.2(5)
Cl1 C100 Cl2 111.0(3)
Cl1 C100 Cl3 110.6(3)
Cl2 C100 Cl3 110.5(3)
Cl6' C101 Cl5 113.9(6)
Cl6' C101 Cl4 91.6(5)
Cl5 C101 Cl4 116.5(4)
Cl6' C101 Cl5' 110.8(5)
Cl5 C101 Cl5' 22.4(3)
Cl4 C101 Cl5' 138.3(4)
Cl6' C101 Cl6 13.7(7)
Cl5 C101 Cl6 110.2(5)
Cl4 C101 Cl6 104.6(4)
Cl5' C101 Cl6 102.3(5)
Cl6' C101 Cl4' 113.0(5)
Cl5 C101 Cl4' 80.5(4)
Cl4 C101 Cl4' 36.5(3)
Cl5' C101 Cl4' 101.8(4)
Cl6 C101 Cl4' 126.3(5)
Cl22 C1L Cl20 109.3(9)
Cl22 C1L Cl21 109.3(8)
Cl20 C1L Cl21 108.3(8)

loop_
_geom_bond_atom_site_label_1
_geom_bond_atom_site_label_2
_geom_bond_distance
Si1 O3 1.621(3)
Si1 O1 1.716(3)
Si1 C1 1.838(5)
Si1 C2 1.872(4)
C2 N1 1.523(6)
N1 N2 1.478(5)
N1 C4 1.509(5)
N1 C3 1.510(6)
N2 C5 1.286(5)
C5 O1 1.334(5)
C5 C21 1.488(6)
C21 C22 1.380(7)
C21 C26 1.387(6)
C22 C24 1.394(7)
C24 C23 1.370(7)
C23 C25 1.373(7)
C25 C26 1.390(6)
O3 Si2 1.632(3)
Si2 O2 1.731(3)
Si2 C6 1.828(5)
Si2 C7 1.880(4)
C7 N3 1.528(5)
N3 N4 1.473(5)
N3 C8 1.498(6)
N3 C9 1.514(5)
N4 C10 1.290(6)
C10 O2 1.334(5)
C10 C31 1.483(6)
C31 C32 1.383(7)
C31 C36 1.389(7)
C32 C33 1.390(7)
C33 C34 1.374(8)
C34 C35 1.376(8)
C35 C36 1.389(7)
C100 Cl1 1.750(5)
C100 Cl2 1.753(5)
C100 Cl3 1.767(5)
C101 Cl6' 1.637(9)
C101 Cl5 1.672(8)
C101 Cl4 1.727(6)
C101 Cl5' 1.818(8)
C101 Cl6 1.837(8)
C101 Cl4' 1.855(7)
C1L Cl22 1.729(12)
C1L Cl20 1.754(12)
C1L Cl21 1.756(12)
